data_7702399
loop_
_publ_author_name
'Connolly, Julie'
'Genge, Anthony R. J.'
'Levason, William'
'Orchard, Simon D.'
'Pope, Simon J. A.'
'Reid, Gillian'

_publ_contact_author
;
    Dr G. Reid
    Department of Chemistry
    University of Southampton
    Highfield
    Southampton SO17 1BJ
;
_publ_section_title
;
 Cationic manganese(I) tricarbonyl complexes with group 15 and 16 donor
 ligands: synthesis, multinuclear NMR spectroscopy and crystal structures
;
_journal_issue 14
_journal_name_full 'Journal of the Chemical Society, Dalton Transactions'
_journal_page_first 2343
_journal_paper_doi 10.1039/a902820j
_journal_year 1999
_chemical_compound_source 'CH2Cl2/pet ether'
_chemical_formula_structural '[Mn(CO)3{MeC(CH2TePh)3}]CF3SO3'
_chemical_formula_sum 'C27 H24 F3 Mn O6 S Te3'
_chemical_formula_weight 971.28
_space_group_IT_number 14
_space_group_name_Hall '-P 2yn'
_space_group_name_H-M_alt 'P 1 21/n 1'
_symmetry_cell_setting monoclinic
_symmetry_Int_Tables_number 14
_symmetry_space_group_name_H-M 'P 1 21/n 1'
_audit_creation_date 'Tue Mar 16 15:13:33 1999'
_audit_creation_method 'from TEXRAY.INF file'
_cell_angle_alpha 90
_cell_angle_beta 106.73(2)
_cell_angle_gamma 90
_cell_formula_units_Z 4
_cell_length_a 13.216(3)
_cell_length_b 15.662(2)
_cell_length_c 16.050(4)
_cell_measurement_reflns_used 20
_cell_measurement_temperature 150.0(1)
_cell_volume 3181.6(12)
_computing_cell_refinement 'MSC/AFC Diffractometer Control'
_computing_data_collection 'MSC/AFC Diffractometer Control'
_computing_data_reduction teXsan
_computing_publication_material teXsan
_computing_structure_refinement teXsan
_computing_structure_solution 'DIRDIF92 (PATTY)'
_diffrn_ambient_temperature 423.2
_diffrn_measurement_device AFC7S
_diffrn_measurement_method 'omega/2-theta scans'
_diffrn_orient_matrix_UB_11 -0.03527
_diffrn_orient_matrix_UB_12 0.05708
_diffrn_orient_matrix_UB_13 -0.01077
_diffrn_orient_matrix_UB_21 -0.06557
_diffrn_orient_matrix_UB_22 -0.02744
_diffrn_orient_matrix_UB_23 -0.03771
_diffrn_orient_matrix_UB_31 -0.02644
_diffrn_orient_matrix_UB_32 -0.00809
_diffrn_orient_matrix_UB_33 0.05191
_diffrn_radiation_monochromator graphite
_diffrn_radiation_source 'X-ray tube'
_diffrn_radiation_type MoKalpha
_diffrn_radiation_wavelength 0.71073
_diffrn_reflns_av_R_equivalents 5.65
_diffrn_reflns_limit_h_max 15
_diffrn_reflns_limit_h_min 0
_diffrn_reflns_limit_k_max 18
_diffrn_reflns_limit_k_min 0
_diffrn_reflns_limit_l_max 18
_diffrn_reflns_limit_l_min -19
_diffrn_reflns_number 6097
_diffrn_standards_decay_% -2.42
_diffrn_standards_interval_count 150
_diffrn_standards_number 3
_exptl_absorpt_coefficient_mu 3.220
_exptl_absorpt_correction_T_max 1.000
_exptl_absorpt_correction_T_min 0.803
_exptl_absorpt_correction_type empirical
_exptl_absorpt_process_details psi-scan
_exptl_crystal_colour colourlessplate
_exptl_crystal_density_diffrn 2.028
_exptl_crystal_density_meas ?
_exptl_crystal_description plate
_exptl_crystal_F_000 1832.00
_exptl_crystal_size_max 0.350
_exptl_crystal_size_mid 0.200
_exptl_crystal_size_min 0.020
_refine_diff_density_max 0.85
_refine_diff_density_min -1.54
_refine_ls_extinction_method none
_refine_ls_goodness_of_fit_obs 1.359
_refine_ls_hydrogen_treatment noref
_refine_ls_matrix_type full
_refine_ls_number_parameters 370
_refine_ls_number_reflns 2933
_refine_ls_number_restraints 0
_refine_ls_R_factor_obs 0.0439
_refine_ls_shift/esd_max 0.0090
_refine_ls_structure_factor_coef F
_refine_ls_weighting_scheme sigma
_refine_ls_wR_factor_obs 0.0457
_reflns_number_observed 2933
_reflns_number_total 5832
_reflns_observed_criterion 2.00
_cod_data_source_file 902820j.txt
_cod_data_source_block phte3
_cod_depositor_comments
;
The following automatic conversions were performed:

data item '_exptl_crystal_density_meas' value 'not measured' was
changed to '?' -- the value is perceived as not measured.

Automatic conversion script
Id: cif_fix_values 6909 2019-04-08 15:41:33Z antanas 
;
_cod_original_cell_volume 3181(1)
_cod_original_sg_symbol_H-M 'P 21/n     '
_cod_original_formula_sum 'C27 H24 F3 Mn O6 S Te3 '
_cod_database_code 7702399
_cell_measurement_2theta_min 14.2
_cell_measurement_2theta_max 17.5
_diffrn_reflns_2theta_max 25.00

loop_
_symmetry_equiv_pos_as_xyz
'   +x,   +y,   +z'
1/2-x,1/2+y,1/2-z
'   -x,   -y,   -z'
1/2+x,1/2-y,1/2+z

loop_
_atom_site_aniso_label
_atom_site_aniso_U_11
_atom_site_aniso_U_22
_atom_site_aniso_U_33
_atom_site_aniso_U_12
_atom_site_aniso_U_13
_atom_site_aniso_U_23
Te1 0.0347(5) 0.0321(5) 0.0285(5) 0.0043(4) 0.0037(4) 0.0054(4)
Te2 0.0354(5) 0.0261(4) 0.0301(5) 0.0025(4) 0.0047(4) -0.0006(4)
Te3 0.0309(5) 0.0242(4) 0.0305(5) -0.0012(4) 0.0048(4) 0.0030(4)
Mn1 0.033(1) 0.031(1) 0.029(1) 0.0011(9) 0.0069(9) 0.0046(9)
S1 0.040(2) 0.027(2) 0.037(2) 0.000(2) 0.010(2) -0.001(2)
F1 0.120(9) 0.088(8) 0.100(8) -0.014(7) 0.061(7) -0.052(7)
F2 0.068(6) 0.078(7) 0.061(6) 0.013(5) 0.036(5) 0.015(5)
F3 0.050(6) 0.091(8) 0.116(8) 0.029(5) 0.030(6) 0.054(7)
O1 0.075(8) 0.044(7) 0.069(8) -0.001(6) 0.035(6) 0.022(6)
O2 0.038(6) 0.045(6) 0.053(6) 0.009(5) 0.005(5) 0.015(5)
O3 0.046(7) 0.100(9) 0.039(7) 0.008(6) 0.014(5) -0.015(6)
O4 0.043(6) 0.044(6) 0.028(5) -0.006(5) 0.002(4) 0.005(4)
O5 0.035(6) 0.072(7) 0.073(8) 0.006(6) 0.008(6) 0.048(6)
O6 0.071(8) 0.054(7) 0.083(8) -0.027(6) 0.042(7) -0.034(6)
C1 0.048(10) 0.044(9) 0.042(9) 0.001(8) 0.009(8) 0.015(7)
C2 0.038(9) 0.024(7) 0.043(9) 0.000(6) 0.008(7) 0.001(6)
C3 0.037(9) 0.054(10) 0.029(8) 0.005(7) 0.005(7) 0.007(7)
C4 0.044(9) 0.050(9) 0.039(9) -0.006(7) 0.018(7) 0.009(7)
C5 0.028(7) 0.019(7) 0.026(7) -0.009(5) -0.003(6) 0.000(5)
C6 0.031(8) 0.040(8) 0.031(8) 0.003(6) 0.011(6) -0.003(6)
C7 0.018(7) 0.016(6) 0.047(8) -0.004(5) 0.006(6) -0.004(6)
C8 0.031(7) 0.022(7) 0.038(8) -0.005(6) 0.020(6) 0.006(6)
C9 0.035(8) 0.029(7) 0.031(8) 0.006(6) 0.000(6) 0.001(6)
C10 0.028(8) 0.043(8) 0.041(9) -0.001(7) -0.003(7) 0.011(7)
C11 0.045(9) 0.029(8) 0.038(9) 0.006(7) 0.003(7) 0.008(7)
C12 0.042(9) 0.049(9) 0.047(10) 0.014(8) 0.007(8) 0.000(8)
C13 0.040(9) 0.08(1) 0.030(8) 0.012(9) 0.004(7) 0.003(8)
C14 0.047(9) 0.045(9) 0.033(8) 0.005(7) 0.014(7) 0.001(7)
C15 0.032(8) 0.021(6) 0.029(7) -0.004(6) 0.011(6) -0.005(5)
C16 0.043(9) 0.028(7) 0.035(8) 0.005(6) 0.013(7) 0.003(6)
C17 0.047(9) 0.032(7) 0.032(8) 0.005(7) 0.002(7) -0.003(6)
C18 0.031(8) 0.050(10) 0.047(10) -0.011(7) -0.014(7) 0.022(8)
C19 0.040(9) 0.043(9) 0.06(1) 0.008(7) 0.008(8) 0.011(8)
C20 0.039(9) 0.042(9) 0.039(8) 0.004(7) 0.005(7) 0.006(7)
C21 0.034(8) 0.023(7) 0.028(7) 0.003(6) 0.006(6) -0.003(6)
C22 0.044(9) 0.030(8) 0.044(9) -0.007(7) 0.011(7) -0.002(6)
C23 0.030(8) 0.033(8) 0.057(10) 0.001(6) 0.004(7) -0.001(7)
C24 0.06(1) 0.024(7) 0.040(9) 0.003(7) 0.018(8) 0.000(7)
C25 0.041(9) 0.025(7) 0.057(9) 0.002(7) 0.027(8) 0.011(7)
C26 0.028(8) 0.041(8) 0.041(8) -0.010(6) 0.006(7) 0.003(7)
C27 0.06(1) 0.06(1) 0.045(10) 0.011(9) 0.026(8) 0.002(9)

loop_
_atom_site_label
_atom_site_fract_x
_atom_site_fract_y
_atom_site_fract_z
_atom_site_U_iso_or_equiv
_atom_site_thermal_displace_type
Te1 -0.03581(7) 0.25975(5) 0.24489(5) 0.0329(2) Uij
Te2 0.11698(7) 0.07962(5) 0.35690(6) 0.0315(2) Uij
Te3 0.14000(7) 0.30552(5) 0.45685(5) 0.0293(2) Uij
Mn1 0.1668(1) 0.2325(1) 0.3163(1) 0.0316(6) Uij
S1 0.1319(3) 0.1536(2) 0.7258(2) 0.0350(10) Uij
F1 0.0657(9) 0.2625(7) 0.8206(7) 0.096(4) Uij
F2 -0.0135(7) 0.1400(6) 0.8062(6) 0.065(3) Uij
F3 -0.0489(7) 0.2302(6) 0.7030(7) 0.084(4) Uij
O1 0.2264(9) 0.3999(6) 0.2600(7) 0.060(4) Uij
O2 0.3888(8) 0.1875(6) 0.4001(6) 0.047(3) Uij
O3 0.1955(8) 0.1584(7) 0.1557(7) 0.061(4) Uij
O4 0.1687(7) 0.2239(6) 0.6850(5) 0.040(3) Uij
O5 0.2078(7) 0.1237(7) 0.8043(7) 0.062(3) Uij
O6 0.0773(9) 0.0891(6) 0.6674(7) 0.066(4) Uij
C1 0.201(1) 0.3353(9) 0.2821(9) 0.046(5) Uij
C2 0.303(1) 0.2078(8) 0.3706(9) 0.036(4) Uij
C3 0.182(1) 0.1855(9) 0.2162(9) 0.041(4) Uij
C4 -0.150(1) 0.1552(9) 0.4656(9) 0.043(4) Uij
C5 -0.0606(9) 0.1766(7) 0.4230(7) 0.027(3) Uij
C6 -0.1204(10) 0.2102(8) 0.3310(8) 0.034(4) Uij
C7 -0.0029(9) 0.0923(7) 0.4234(8) 0.028(4) Uij
C8 0.0077(9) 0.2429(7) 0.4849(8) 0.028(4) Uij
C9 -0.0750(10) 0.1657(8) 0.1443(8) 0.034(4) Uij
C10 -0.111(1) 0.0828(9) 0.1553(9) 0.040(4) Uij
C11 -0.130(1) 0.0240(8) 0.0874(9) 0.039(4) Uij
C12 -0.108(1) 0.0476(9) 0.0110(10) 0.047(5) Uij
C13 -0.070(1) 0.128(1) 0.0024(9) 0.050(5) Uij
C14 -0.053(1) 0.1871(9) 0.0687(9) 0.042(4) Uij
C15 0.2434(9) 0.0415(7) 0.4664(7) 0.027(4) Uij
C16 0.252(1) 0.0705(8) 0.5508(8) 0.035(4) Uij
C17 0.333(1) 0.0392(8) 0.6182(8) 0.039(4) Uij
C18 0.401(1) -0.0203(9) 0.6046(10) 0.048(5) Uij
C19 0.394(1) -0.0492(9) 0.522(1) 0.050(5) Uij
C20 0.311(1) -0.0201(9) 0.4510(9) 0.041(4) Uij
C21 0.0583(10) 0.4217(7) 0.4094(8) 0.029(4) Uij
C22 -0.049(1) 0.4329(8) 0.3921(9) 0.039(4) Uij
C23 -0.095(1) 0.5109(8) 0.3647(9) 0.042(4) Uij
C24 -0.035(1) 0.5787(8) 0.3535(9) 0.042(4) Uij
C25 0.072(1) 0.5685(8) 0.3700(9) 0.038(4) Uij
C26 0.1198(10) 0.4915(9) 0.3980(8) 0.037(4) Uij
C27 0.029(1) 0.198(1) 0.7659(10) 0.051(5) Uij
H1 -0.1198 0.1347 0.5232 0.0517 Uiso
H2 -0.1973 0.1158 0.4322 0.0517 Uiso
H3 -0.1877 0.2077 0.4697 0.0517 Uiso
H4 -0.1632 0.1648 0.3016 0.0385 Uiso
H5 -0.1650 0.2555 0.3401 0.0385 Uiso
H6 -0.0550 0.0494 0.4011 0.0320 Uiso
H7 0.0309 0.0782 0.4844 0.0320 Uiso
H8 0.0353 0.2155 0.5413 0.0353 Uiso
H9 -0.0393 0.2876 0.4930 0.0353 Uiso
H10 -0.1221 0.0668 0.2108 0.0490 Uiso
H11 -0.1588 -0.0323 0.0931 0.0465 Uiso
H12 -0.1183 0.0062 -0.0366 0.0548 Uiso
H13 -0.0557 0.1420 -0.0509 0.0586 Uiso
H14 -0.0248 0.2441 0.0618 0.0507 Uiso
H15 0.2024 0.1127 0.5613 0.0420 Uiso
H16 0.3410 0.0598 0.6771 0.0450 Uiso
H17 0.4549 -0.0431 0.6513 0.0615 Uiso
H18 0.4452 -0.0885 0.5133 0.0598 Uiso
H19 0.3017 -0.0431 0.3926 0.0494 Uiso
H20 -0.0930 0.3853 0.3997 0.0468 Uiso
H21 -0.1712 0.5178 0.3536 0.0494 Uiso
H22 -0.0673 0.6333 0.3329 0.0517 Uiso
H23 0.1159 0.6168 0.3628 0.0454 Uiso
H24 0.1970 0.4850 0.4097 0.0425 Uiso

loop_
_atom_type_symbol
_atom_type_oxidation_number
_atom_type_number_in_cell
_atom_type_scat_dispersion_real
_atom_type_scat_dispersion_imag
_atom_type_scat_source
C 0 108 0.003 0.002 'International Tables'
H 0 96 0.000 0.000 'International Tables'
O 0 24 0.011 0.006 'International Tables'
Mn 0 4 0.337 0.728 'International Tables'
Te 0 12 -0.531 1.675 'International Tables'
F 0 12 0.017 0.010 'International Tables'
S 0 4 0.125 0.123 'International Tables'

loop_
_geom_angle_atom_site_label_1
_geom_angle_atom_site_label_2
_geom_angle_atom_site_label_3
_geom_angle
_geom_angle_publ_flag
Mn(1) Te(1) C(6) 108.3(3) yes
Mn(1) Te(1) C(9) 102.3(3) yes
C(6) Te(1) C(9) 100.3(5) yes
Mn(1) Te(2) C(7) 108.2(3) yes
Mn(1) Te(2) C(15) 105.6(3) yes
C(7) Te(2) C(15) 97.5(5) yes
Mn(1) Te(3) C(8) 107.3(3) yes
Mn(1) Te(3) C(21) 104.0(3) yes
C(8) Te(3) C(21) 96.0(5) yes
Te(1) Mn(1) Te(2) 87.68(6) yes
Te(1) Mn(1) Te(3) 86.07(6) yes
Te(1) Mn(1) C(1) 92.0(5) yes
Te(1) Mn(1) C(2) 175.6(4) yes
Te(1) Mn(1) C(3) 92.1(4) yes
Te(2) Mn(1) Te(3) 94.49(6) yes
Te(2) Mn(1) C(1) 176.7(5) yes
Te(2) Mn(1) C(2) 88.4(4) yes
Te(2) Mn(1) C(3) 87.1(4) yes
Te(3) Mn(1) C(1) 88.8(5) yes
Te(3) Mn(1) C(2) 92.4(4) yes
Te(3) Mn(1) C(3) 177.5(4) yes
C(1) Mn(1) C(2) 92.0(6) yes
C(1) Mn(1) C(3) 89.6(6) yes
C(2) Mn(1) C(3) 89.6(6) yes
O(4) S(1) O(5) 113.9(5) yes
O(4) S(1) O(6) 114.7(6) yes
O(4) S(1) C(27) 104.7(7) yes
O(5) S(1) O(6) 115.9(7) yes
O(5) S(1) C(27) 102.7(7) yes
O(6) S(1) C(27) 102.7(7) yes
Mn(1) C(1) O(1) 177(1) yes
Mn(1) C(2) O(2) 174(1) yes
Mn(1) C(3) O(3) 176(1) yes
C(4) C(5) C(6) 104.3(10) yes
C(4) C(5) C(7) 104.7(9) yes
C(4) C(5) C(8) 103.9(10) yes
C(6) C(5) C(7) 114(1) yes
C(6) C(5) C(8) 115.4(10) yes
C(7) C(5) C(8) 112.5(10) yes
Te(1) C(6) C(5) 121.1(8) yes
Te(2) C(7) C(5) 121.0(8) yes
Te(3) C(8) C(5) 122.1(8) yes
Te(1) C(9) C(10) 123.9(10) yes
Te(1) C(9) C(14) 115.7(10) yes
C(10) C(9) C(14) 120(1) yes
C(9) C(10) C(11) 120(1) yes
C(10) C(11) C(12) 118(1) yes
C(11) C(12) C(13) 120(1) yes
C(12) C(13) C(14) 121(1) yes
C(9) C(14) C(13) 119(1) yes
Te(2) C(15) C(16) 122.2(9) yes
Te(2) C(15) C(20) 116.1(9) yes
C(16) C(15) C(20) 121(1) yes
C(15) C(16) C(17) 118(1) yes
C(16) C(17) C(18) 121(1) yes
C(17) C(18) C(19) 121(1) yes
C(18) C(19) C(20) 119(1) yes
C(15) C(20) C(19) 118(1) yes
Te(3) C(21) C(22) 124.4(9) yes
Te(3) C(21) C(26) 117.2(9) yes
C(22) C(21) C(26) 118(1) yes
C(21) C(22) C(23) 120(1) yes
C(22) C(23) C(24) 120(1) yes
C(23) C(24) C(25) 119(1) yes
C(24) C(25) C(26) 121(1) yes
C(21) C(26) C(25) 119(1) yes
S(1) C(27) F(1) 111(1) yes
S(1) C(27) F(2) 112(1) yes
S(1) C(27) F(3) 112(1) yes
F(1) C(27) F(2) 108(1) yes
F(1) C(27) F(3) 105(1) yes
F(2) C(27) F(3) 106(1) yes

loop_
_geom_bond_atom_site_label_1
_geom_bond_atom_site_label_2
_geom_bond_distance
_geom_bond_publ_flag
Te(1) Mn(1) 2.627(2) yes
Te(1) C(6) 2.16(1) yes
Te(1) C(9) 2.14(1) yes
Te(2) Mn(1) 2.615(2) yes
Te(2) C(7) 2.16(1) yes
Te(2) C(15) 2.13(1) yes
Te(3) Mn(1) 2.643(2) yes
Te(3) C(8) 2.16(1) yes
Te(3) C(21) 2.14(1) yes
Mn(1) C(1) 1.80(1) yes
Mn(1) C(2) 1.80(1) yes
Mn(1) C(3) 1.83(1) yes
S(1) O(4) 1.436(9) yes
S(1) O(5) 1.444(10) yes
S(1) O(6) 1.425(10) yes
S(1) C(27) 1.80(1) yes
F(1) C(27) 1.33(2) yes
F(2) C(27) 1.34(2) yes
F(3) C(27) 1.32(2) yes
O(1) C(1) 1.15(1) yes
O(2) C(2) 1.14(1) yes
O(3) C(3) 1.12(2) yes
C(4) C(5) 1.57(2) yes
C(5) C(6) 1.55(2) yes
C(5) C(7) 1.52(2) yes
C(5) C(8) 1.54(2) yes
C(9) C(10) 1.41(2) yes
C(9) C(14) 1.37(2) yes
C(10) C(11) 1.39(2) yes
C(11) C(12) 1.39(2) yes
C(12) C(13) 1.37(2) yes
C(13) C(14) 1.38(2) yes
C(15) C(16) 1.40(2) yes
C(15) C(20) 1.39(2) yes
C(16) C(17) 1.38(2) yes
C(17) C(18) 1.35(2) yes
C(18) C(19) 1.38(2) yes
C(19) C(20) 1.41(2) yes
C(21) C(22) 1.38(2) yes
C(21) C(26) 1.40(2) yes
C(22) C(23) 1.38(2) yes
C(23) C(24) 1.37(2) yes
C(24) C(25) 1.37(2) yes
C(25) C(26) 1.38(2) yes
